data_2209622
loop_
_publ_author_name
'Ga\"el Labat'
'Joan Halfpenny'

_publ_section_title
;A thiophene-based azacryptand Mannich base:
 18,24-bis(<i>p</i>-tolylsulfonamido)-2,5,8,11,21-pentaoxa-15,27-dithia-18,24-diazatricyclo[24.3.0.0]nonacosa-1(26),12(16),13,28-tetraene
;
_journal_coeditor_code OB2031
_journal_issue 7
_journal_name_full 'Acta Crystallographica Section E'
_journal_page_first o3087
_journal_page_last o3089
_journal_paper_doi 10.1107/S1600536806024317
_journal_volume 62
_journal_year 2006
_chemical_formula_iupac 'C34 H42 N2 O9 S4'
_chemical_formula_moiety 'C34 H42 N2 O9 S4'
_chemical_formula_sum 'C34 H42 N2 O9 S4'
_chemical_formula_weight 750.94
_chemical_name_systematic
;
18,24-bis(p-tolylsulfonamide)-2,5,8,11,21-pentaoxa-15,27-dithia-18,24-
diazatricyclo[24.3.0.0]nonacosa-1(26),12(16),13,28-tetraene
;
_space_group_IT_number 14
_symmetry_cell_setting monoclinic
_symmetry_space_group_name_Hall '-P 2ybc'
_symmetry_space_group_name_H-M 'P 1 21/c 1'
_atom_sites_solution_hydrogens geom
_atom_sites_solution_primary direct
_atom_sites_solution_secondary difmap
_audit_creation_method SHELXL-97
_cell_angle_alpha 90.00
_cell_angle_beta 105.619(9)
_cell_angle_gamma 90.00
_cell_formula_units_Z 4
_cell_length_a 18.2875(13)
_cell_length_b 9.0910(5)
_cell_length_c 22.6813(17)
_cell_measurement_reflns_used 8001
_cell_measurement_temperature 153(2)
_cell_measurement_theta_max 26.05
_cell_measurement_theta_min 1.65
_cell_volume 3631.6(5)
_computing_cell_refinement IPDS-I
_computing_data_collection 'IPDS-I (Stoe & Cie, 2000)'
_computing_data_reduction IPDS-I
_computing_molecular_graphics 'PLATON (Spek, 2003)'
_computing_publication_material SHELXL97
_computing_structure_refinement 'SHELXL97 (Sheldrick, 1997)'
_computing_structure_solution 'SHELXS97 (Sheldrick, 1997)'
_diffrn_ambient_temperature 153(2)
_diffrn_detector_area_resol_mean 0.81\%A
_diffrn_measured_fraction_theta_full 0.992
_diffrn_measured_fraction_theta_max 0.992
_diffrn_measurement_device_type 'Stoe IPDS'
_diffrn_measurement_method '\f oscillation'
_diffrn_radiation_monochromator graphite
_diffrn_radiation_source 'fine-focus sealed tube'
_diffrn_radiation_type MoK\a
_diffrn_radiation_wavelength 0.71073
_diffrn_reflns_av_R_equivalents 0.1156
_diffrn_reflns_av_sigmaI/netI 0.0868
_diffrn_reflns_limit_h_max 22
_diffrn_reflns_limit_h_min -22
_diffrn_reflns_limit_k_max 11
_diffrn_reflns_limit_k_min -11
_diffrn_reflns_limit_l_max 27
_diffrn_reflns_limit_l_min -27
_diffrn_reflns_number 27910
_diffrn_reflns_theta_full 25.99
_diffrn_reflns_theta_max 25.99
_diffrn_reflns_theta_min 2.31
_diffrn_standards_decay_% 0
_diffrn_standards_interval_time 0
_diffrn_standards_number 0
_exptl_absorpt_coefficient_mu 0.317
_exptl_absorpt_correction_type none
_exptl_crystal_colour colorless
_exptl_crystal_density_diffrn 1.373
_exptl_crystal_density_method 'not measured'
_exptl_crystal_description block
_exptl_crystal_F_000 1584
_exptl_crystal_size_max 0.50
_exptl_crystal_size_mid 0.50
_exptl_crystal_size_min 0.30
_refine_diff_density_max 0.435
_refine_diff_density_min -0.426
_refine_ls_extinction_method none
_refine_ls_goodness_of_fit_ref 0.876
_refine_ls_hydrogen_treatment constr
_refine_ls_matrix_type full
_refine_ls_number_parameters 444
_refine_ls_number_reflns 7077
_refine_ls_number_restraints 0
_refine_ls_restrained_S_all 0.876
_refine_ls_R_factor_all 0.0720
_refine_ls_R_factor_gt 0.0434
_refine_ls_shift/su_max 0.001
_refine_ls_shift/su_mean 0.000
_refine_ls_structure_factor_coef Fsqd
_refine_ls_weighting_details 'calc w=1/[\s^2^(Fo^2^)+(0.0522P)^2^] where P=(Fo^2^+2Fc^2^)/3'
_refine_ls_weighting_scheme calc
_refine_ls_wR_factor_gt 0.0995
_refine_ls_wR_factor_ref 0.1075
_reflns_number_gt 4692
_reflns_number_total 7077
_reflns_threshold_expression I>2\s(I)
_cod_data_source_file ob2031.cif
_cod_data_source_block I
_cod_original_cell_volume 3631.6(4)
_cod_original_sg_symbol_H-M 'P 21/c'
_cod_database_code 2209622
_cod_database_fobs_code 2209622

loop_
_symmetry_equiv_pos_as_xyz
'x, y, z'
'-x, y+1/2, -z+1/2'
'-x, -y, -z'
'x, -y-1/2, z-1/2'

loop_
_atom_site_type_symbol
_atom_site_label
_atom_site_fract_x
_atom_site_fract_y
_atom_site_fract_z
_atom_site_U_iso_or_equiv
_atom_site_adp_type
_atom_site_calc_flag
_atom_site_refinement_flags
_atom_site_occupancy
S S1 0.63246(4) 0.10947(9) 0.87786(3) 0.03915(18) Uani d . 1
S S2 -0.04945(4) 0.11148(9) 0.59600(4) 0.0465(2) Uani d . 1
S S3 0.09481(3) -0.23262(7) 0.66381(3) 0.03410(16) Uani d . 1
S S4 0.40997(3) 0.15930(6) 0.88159(2) 0.02415(14) Uani d . 1
O O1 0.53364(9) 0.0928(2) 0.70555(7) 0.0335(4) Uani d . 1
O O2 0.44238(10) 0.18169(19) 0.58657(7) 0.0329(4) Uani d . 1
O O3 0.27322(9) 0.2796(2) 0.54703(8) 0.0336(4) Uani d . 1
O O4 0.11196(11) 0.2617(2) 0.53383(9) 0.0426(5) Uani d . 1
O O5 0.28638(8) 0.1333(2) 0.71479(7) 0.0303(4) Uani d . 1
O O6 0.07829(11) -0.3366(2) 0.61450(10) 0.0474(5) Uani d . 1
O O7 0.15329(10) -0.2638(2) 0.71908(9) 0.0456(5) Uani d . 1
O O8 0.35785(10) 0.28003(19) 0.87440(8) 0.0323(4) Uani d . 1
O O9 0.47933(10) 0.1675(2) 0.92982(7) 0.0342(4) Uani d . 1
N N1 0.11995(11) -0.0815(2) 0.63687(9) 0.0328(5) Uani d . 1
N N2 0.42678(10) 0.1321(2) 0.81587(8) 0.0237(4) Uani d . 1
C C1 0.55972(13) 0.0801(3) 0.81273(11) 0.0269(5) Uani d . 1
C C2 0.58368(13) 0.1095(3) 0.76200(11) 0.0281(5) Uani d . 1
C C3 0.66082(14) 0.1556(3) 0.77493(13) 0.0351(6) Uani d . 1
H H3A 0.6858 0.1818 0.7447 0.042 Uiso calc R 1
C C4 0.69394(15) 0.1571(3) 0.83619(13) 0.0414(7) Uani d . 1
H H4A 0.7457 0.1818 0.8539 0.050 Uiso calc R 1
C C5 0.56219(14) 0.1112(3) 0.65329(11) 0.0315(5) Uani d . 1
H H5B 0.6067 0.0466 0.6566 0.038 Uiso calc R 1
H H5A 0.5781 0.2145 0.6504 0.038 Uiso calc R 1
C C6 0.49965(15) 0.0714(3) 0.59777(12) 0.0344(6) Uani d . 1
H H6B 0.5203 0.0623 0.5618 0.041 Uiso calc R 1
H H6A 0.4775 -0.0247 0.6043 0.041 Uiso calc R 1
C C7 0.38147(15) 0.1422(3) 0.53506(11) 0.0362(6) Uani d . 1
H H7A 0.3530 0.0589 0.5462 0.043 Uiso calc R 1
H H7B 0.4023 0.1096 0.5012 0.043 Uiso calc R 1
C C8 0.32842(15) 0.2690(3) 0.51376(11) 0.0347(6) Uani d . 1
H H8A 0.3580 0.3615 0.5187 0.042 Uiso calc R 1
H H8B 0.3025 0.2567 0.4697 0.042 Uiso calc R 1
C C9 0.21918(14) 0.3906(3) 0.52223(12) 0.0346(6) Uani d . 1
H H9B 0.1972 0.3729 0.4779 0.041 Uiso calc R 1
H H9A 0.2445 0.4879 0.5272 0.041 Uiso calc R 1
C C10 0.15743(14) 0.3907(3) 0.55385(12) 0.0355(6) Uani d . 1
H H10B 0.1793 0.3883 0.5988 0.043 Uiso calc R 1
H H10A 0.1260 0.4805 0.5431 0.043 Uiso calc R 1
C C11 0.03290(14) 0.1058(3) 0.57380(11) 0.0356(6) Uani d . 1
C C12 0.05090(14) 0.2431(3) 0.55734(11) 0.0359(6) Uani d . 1
C C13 -0.00160(15) 0.3533(3) 0.56282(12) 0.0417(7) Uani d . 1
H H13A 0.0030 0.4542 0.5534 0.050 Uiso calc R 1
C C14 -0.05897(16) 0.2977(3) 0.58306(14) 0.0458(7) Uani d . 1
H H14A -0.0997 0.3547 0.5894 0.055 Uiso calc R 1
C C15 0.07899(14) -0.0320(3) 0.57464(11) 0.0358(6) Uani d . 1
H H15B 0.0447 -0.1118 0.5540 0.043 Uiso calc R 1
H H15A 0.1163 -0.0142 0.5509 0.043 Uiso calc R 1
C C16 0.16578(13) 0.0277(3) 0.67937(12) 0.0337(6) Uani d . 1
H H16A 0.1746 -0.0074 0.7220 0.040 Uiso calc R 1
H H16B 0.1378 0.1220 0.6755 0.040 Uiso calc R 1
C C17 0.24085(13) 0.0515(3) 0.66539(11) 0.0320(6) Uani d . 1
H H17A 0.2651 -0.0441 0.6615 0.038 Uiso calc R 1
H H17B 0.2336 0.1064 0.6266 0.038 Uiso calc R 1
C C18 0.35816(12) 0.1711(3) 0.70649(10) 0.0284(5) Uani d . 1
H H18A 0.3518 0.2420 0.6724 0.034 Uiso calc R 1
H H18B 0.3837 0.0822 0.6965 0.034 Uiso calc R 1
C C19 0.40534(12) 0.2390(3) 0.76533(10) 0.0243(5) Uani d . 1
H H19A 0.4520 0.2816 0.7581 0.029 Uiso calc R 1
H H19B 0.3762 0.3200 0.7774 0.029 Uiso calc R 1
C C20 0.48397(12) 0.0195(3) 0.81353(11) 0.0261(5) Uani d . 1
H H20B 0.4644 -0.0413 0.7764 0.031 Uiso calc R 1
H H20A 0.4908 -0.0459 0.8495 0.031 Uiso calc R 1
C C21 0.01010(13) -0.2021(3) 0.68490(11) 0.0292(5) Uani d . 1
C C22 0.01297(14) -0.1313(3) 0.73938(11) 0.0356(6) Uani d . 1
H H22A 0.0605 -0.1029 0.7660 0.043 Uiso calc R 1
C C23 -0.05321(14) -0.1021(3) 0.75498(12) 0.0371(6) Uani d . 1
H H23A -0.0507 -0.0540 0.7926 0.045 Uiso calc R 1
C C24 -0.12381(14) -0.1414(3) 0.71681(12) 0.0321(6) Uani d . 1
C C25 -0.12502(14) -0.2143(3) 0.66265(13) 0.0372(6) Uani d . 1
H H25A -0.1724 -0.2443 0.6364 0.045 Uiso calc R 1
C C26 -0.05956(14) -0.2442(3) 0.64603(12) 0.0359(6) Uani d . 1
H H26A -0.0618 -0.2930 0.6085 0.043 Uiso calc R 1
C C27 -0.19559(15) -0.1047(3) 0.73362(14) 0.0429(7) Uani d . 1
H H27C -0.1871 -0.1147 0.7780 0.064 Uiso calc R 1
H H27B -0.2360 -0.1722 0.7125 0.064 Uiso calc R 1
H H27A -0.2105 -0.0034 0.7213 0.064 Uiso calc R 1
C C28 0.36361(12) -0.0038(3) 0.89398(10) 0.0232(5) Uani d . 1
C C29 0.39360(13) -0.0892(3) 0.94540(10) 0.0259(5) Uani d . 1
H H29A 0.4395 -0.0610 0.9742 0.031 Uiso calc R 1
C C30 0.35604(13) -0.2159(3) 0.95433(11) 0.0276(5) Uani d . 1
H H30A 0.3762 -0.2736 0.9899 0.033 Uiso calc R 1
C C31 0.28951(13) -0.2605(3) 0.91229(11) 0.0279(5) Uani d . 1
C C32 0.26032(13) -0.1730(3) 0.86087(11) 0.0323(6) Uani d . 1
H H32A 0.2145 -0.2016 0.8320 0.039 Uiso calc R 1
C C33 0.29661(13) -0.0453(3) 0.85100(11) 0.0298(5) Uani d . 1
H H33A 0.2763 0.0130 0.8156 0.036 Uiso calc R 1
C C34 0.25128(16) -0.4027(3) 0.92084(14) 0.0429(7) Uani d . 1
H H34C 0.2421 -0.4039 0.9614 0.064 Uiso calc R 1
H H34B 0.2841 -0.4856 0.9173 0.064 Uiso calc R 1
H H34A 0.2028 -0.4111 0.8894 0.064 Uiso calc R 1

loop_
_atom_site_aniso_label
_atom_site_aniso_U_11
_atom_site_aniso_U_22
_atom_site_aniso_U_33
_atom_site_aniso_U_12
_atom_site_aniso_U_13
_atom_site_aniso_U_23
S1 0.0286(3) 0.0524(5) 0.0337(3) -0.0024(3) 0.0038(3) 0.0044(3)
S2 0.0328(3) 0.0528(5) 0.0558(5) 0.0022(3) 0.0152(3) 0.0148(4)
S3 0.0279(3) 0.0323(4) 0.0419(4) 0.0020(3) 0.0092(3) -0.0024(3)
S4 0.0272(3) 0.0234(3) 0.0215(3) -0.0020(2) 0.0062(2) -0.0005(2)
O1 0.0303(9) 0.0433(11) 0.0295(9) -0.0016(8) 0.0127(7) 0.0032(8)
O2 0.0397(10) 0.0302(10) 0.0290(9) 0.0060(7) 0.0099(7) -0.0031(8)
O3 0.0358(9) 0.0366(11) 0.0298(9) 0.0036(8) 0.0113(7) 0.0059(8)
O4 0.0433(10) 0.0415(12) 0.0466(11) -0.0146(8) 0.0184(9) -0.0138(9)
O5 0.0227(8) 0.0421(11) 0.0252(8) -0.0060(7) 0.0047(6) -0.0054(7)
O6 0.0498(11) 0.0368(11) 0.0597(13) -0.0017(9) 0.0222(10) -0.0179(10)
O7 0.0286(9) 0.0518(13) 0.0529(12) 0.0109(8) 0.0048(8) 0.0113(10)
O8 0.0421(10) 0.0248(9) 0.0341(9) 0.0052(7) 0.0173(8) 0.0001(7)
O9 0.0373(10) 0.0334(10) 0.0266(9) -0.0105(8) -0.0006(7) 0.0019(8)
N1 0.0298(10) 0.0367(13) 0.0286(11) -0.0085(9) 0.0024(8) -0.0053(9)
N2 0.0259(9) 0.0220(11) 0.0241(9) 0.0040(8) 0.0083(7) 0.0043(8)
C1 0.0268(12) 0.0245(13) 0.0300(12) 0.0019(9) 0.0088(10) 0.0019(10)
C2 0.0256(11) 0.0218(13) 0.0372(13) 0.0016(9) 0.0091(10) 0.0020(11)
C3 0.0282(12) 0.0324(15) 0.0479(16) -0.0007(11) 0.0159(11) 0.0063(13)
C4 0.0253(13) 0.0496(18) 0.0482(16) -0.0038(12) 0.0079(11) 0.0022(14)
C5 0.0342(13) 0.0286(14) 0.0365(13) 0.0043(10) 0.0179(11) 0.0022(11)
C6 0.0423(14) 0.0297(15) 0.0360(14) 0.0077(11) 0.0185(12) -0.0010(11)
C7 0.0415(14) 0.0412(17) 0.0260(12) 0.0033(12) 0.0088(11) -0.0032(11)
C8 0.0420(14) 0.0390(16) 0.0254(12) 0.0004(12) 0.0130(11) 0.0058(11)
C9 0.0342(13) 0.0304(15) 0.0353(14) -0.0016(11) 0.0027(11) 0.0035(11)
C10 0.0318(13) 0.0318(15) 0.0396(14) -0.0060(11) 0.0039(11) -0.0059(12)
C11 0.0292(12) 0.0454(17) 0.0296(13) -0.0040(11) 0.0037(10) -0.0007(12)
C12 0.0324(13) 0.0455(18) 0.0274(12) -0.0064(11) 0.0042(10) -0.0052(12)
C13 0.0411(15) 0.0424(18) 0.0393(15) -0.0028(12) 0.0071(12) 0.0017(13)
C14 0.0375(15) 0.0486(19) 0.0514(17) 0.0078(13) 0.0122(13) 0.0115(14)
C15 0.0352(13) 0.0421(16) 0.0271(13) -0.0035(11) 0.0033(11) -0.0038(11)
C16 0.0277(12) 0.0408(16) 0.0302(13) -0.0071(11) 0.0033(10) -0.0090(12)
C17 0.0290(13) 0.0350(15) 0.0292(13) -0.0039(10) 0.0032(10) -0.0059(11)
C18 0.0227(11) 0.0359(14) 0.0261(12) -0.0018(10) 0.0056(9) 0.0011(11)
C19 0.0245(11) 0.0229(13) 0.0249(11) -0.0010(9) 0.0055(9) 0.0046(10)
C20 0.0276(12) 0.0223(13) 0.0295(12) 0.0023(9) 0.0096(10) 0.0026(10)
C21 0.0294(12) 0.0234(14) 0.0341(13) -0.0007(9) 0.0072(10) 0.0016(10)
C22 0.0323(13) 0.0397(16) 0.0312(13) -0.0022(11) 0.0026(10) -0.0010(12)
C23 0.0361(14) 0.0428(17) 0.0325(13) -0.0006(12) 0.0094(11) -0.0051(12)
C24 0.0326(13) 0.0248(14) 0.0395(14) -0.0030(10) 0.0110(11) 0.0045(11)
C25 0.0275(13) 0.0343(15) 0.0453(15) -0.0079(11) 0.0019(11) -0.0056(12)
C26 0.0330(13) 0.0337(16) 0.0394(14) -0.0040(11) 0.0070(11) -0.0088(12)
C27 0.0336(14) 0.0433(17) 0.0548(17) -0.0035(12) 0.0171(13) 0.0008(14)
C28 0.0231(11) 0.0255(13) 0.0218(11) -0.0018(9) 0.0077(9) -0.0017(9)
C29 0.0282(12) 0.0268(13) 0.0215(11) -0.0009(9) 0.0046(9) -0.0013(10)
C30 0.0315(12) 0.0266(13) 0.0252(12) 0.0021(10) 0.0085(10) 0.0046(10)
C31 0.0278(12) 0.0281(14) 0.0309(12) -0.0002(10) 0.0134(10) 0.0007(10)
C32 0.0255(12) 0.0387(15) 0.0304(13) -0.0063(10) 0.0037(10) 0.0008(11)
C33 0.0276(12) 0.0359(15) 0.0252(12) -0.0006(10) 0.0059(10) 0.0066(11)
C34 0.0395(15) 0.0365(17) 0.0542(17) -0.0084(12) 0.0151(13) 0.0038(14)

loop_
_atom_type_symbol
_atom_type_description
_atom_type_scat_dispersion_real
_atom_type_scat_dispersion_imag
_atom_type_scat_source
C C 0.0033 0.0016 'International Tables Vol C Tables 4.2.6.8 and 6.1.1.4'
H H 0.0000 0.0000 'International Tables Vol C Tables 4.2.6.8 and 6.1.1.4'
N N 0.0061 0.0033 'International Tables Vol C Tables 4.2.6.8 and 6.1.1.4'
O O 0.0106 0.0060 'International Tables Vol C Tables 4.2.6.8 and 6.1.1.4'
S S 0.1246 0.1234 'International Tables Vol C Tables 4.2.6.8 and 6.1.1.4'

loop_
_geom_angle_atom_site_label_1
_geom_angle_atom_site_label_2
_geom_angle_atom_site_label_3
_geom_angle
_geom_angle_publ_flag
C4 S1 C1 92.06(12) y
C11 S2 C14 92.06(14) y
O6 S3 O7 120.03(13) no
O6 S3 N1 106.67(12) no
O7 S3 N1 106.00(12) no
O6 S3 C21 107.44(12) no
O7 S3 C21 107.21(12) no
N1 S3 C21 109.18(12) no
O8 S4 O9 118.07(11) no
O8 S4 N2 107.29(10) no
O9 S4 N2 111.17(10) no
O8 S4 C28 109.12(11) no
O9 S4 C28 106.58(10) no
N2 S4 C28 103.66(10) no
C2 O1 C5 117.53(18) no
C6 O2 C7 110.12(19) no
C8 O3 C9 110.92(19) no
C12 O4 C10 116.1(2) no
C17 O5 C18 113.02(17) no
C16 N1 C15 118.1(2) no
C16 N1 S3 119.51(17) no
C15 N1 S3 119.73(17) no
C19 N2 C20 118.20(17) no
C19 N2 S4 122.60(15) no
C20 N2 S4 116.82(15) no
C2 C1 C20 126.3(2) y
C2 C1 S1 110.14(17) no
C20 C1 S1 123.41(17) y
C1 C2 O1 118.8(2) no
C1 C2 C3 114.2(2) no
O1 C2 C3 127.0(2) no
C4 C3 C2 111.0(2) no
C4 C3 H3A 124.5 ?
C2 C3 H3A 124.5 ?
C3 C4 S1 112.64(19) no
C3 C4 H4A 123.7 ?
S1 C4 H4A 123.7 ?
O1 C5 C6 107.58(19) no
O1 C5 H5B 110.2 ?
C6 C5 H5B 110.2 ?
O1 C5 H5A 110.2 ?
C6 C5 H5A 110.2 ?
H5B C5 H5A 108.5 ?
O2 C6 C5 109.7(2) no
O2 C6 H6B 109.7 ?
C5 C6 H6B 109.7 ?
O2 C6 H6A 109.7 ?
C5 C6 H6A 109.7 ?
H6B C6 H6A 108.2 ?
O2 C7 C8 111.4(2) no
O2 C7 H7A 109.3 ?
C8 C7 H7A 109.3 ?
O2 C7 H7B 109.3 ?
C8 C7 H7B 109.3 ?
H7A C7 H7B 108.0 ?
O3 C8 C7 111.8(2) no
O3 C8 H8A 109.2 ?
C7 C8 H8A 109.2 ?
O3 C8 H8B 109.2 ?
C7 C8 H8B 109.2 ?
H8A C8 H8B 107.9 ?
O3 C9 C10 110.3(2) no
O3 C9 H9B 109.6 ?
C10 C9 H9B 109.6 ?
O3 C9 H9A 109.6 ?
C10 C9 H9A 109.6 ?
H9B C9 H9A 108.1 ?
O4 C10 C9 107.2(2) no
O4 C10 H10B 110.3 ?
C9 C10 H10B 110.3 ?
O4 C10 H10A 110.3 ?
C9 C10 H10A 110.3 ?
H10B C10 H10A 108.5 ?
C12 C11 C15 125.9(2) y
C12 C11 S2 110.4(2) no
C15 C11 S2 123.7(2) y
C11 C12 O4 120.0(2) no
C11 C12 C13 113.8(2) no
O4 C12 C13 126.1(3) no
C14 C13 C12 111.8(3) no
C14 C13 H13A 124.1 ?
C12 C13 H13A 124.1 ?
C13 C14 S2 112.0(2) no
C13 C14 H14A 124.0 ?
S2 C14 H14A 124.0 ?
N1 C15 C11 113.8(2) no
N1 C15 H15B 108.8 ?
C11 C15 H15B 108.8 ?
N1 C15 H15A 108.8 ?
C11 C15 H15A 108.8 ?
H15B C15 H15A 107.7 ?
N1 C16 C17 110.4(2) no
N1 C16 H16A 109.6 ?
C17 C16 H16A 109.6 ?
N1 C16 H16B 109.6 ?
C17 C16 H16B 109.6 ?
H16A C16 H16B 108.1 ?
O5 C17 C16 106.51(19) no
O5 C17 H17A 110.4 ?
C16 C17 H17A 110.4 ?
O5 C17 H17B 110.4 ?
C16 C17 H17B 110.4 ?
H17A C17 H17B 108.6 ?
O5 C18 C19 108.10(18) no
O5 C18 H18A 110.1 ?
C19 C18 H18A 110.1 ?
O5 C18 H18B 110.1 ?
C19 C18 H18B 110.1 ?
H18A C18 H18B 108.4 ?
N2 C19 C18 112.76(19) no
N2 C19 H19A 109.0 ?
C18 C19 H19A 109.0 ?
N2 C19 H19B 109.0 ?
C18 C19 H19B 109.0 ?
H19A C19 H19B 107.8 ?
N2 C20 C1 114.4(2) no
N2 C20 H20B 108.7 ?
C1 C20 H20B 108.7 ?
N2 C20 H20A 108.7 ?
C1 C20 H20A 108.7 ?
H20B C20 H20A 107.6 ?
C22 C21 C26 120.1(2) no
C22 C21 S3 119.44(18) no
C26 C21 S3 120.4(2) no
C23 C22 C21 119.7(2) no
C23 C22 H22A 120.1 ?
C21 C22 H22A 120.1 ?
C22 C23 C24 121.5(2) no
C22 C23 H23A 119.2 ?
C24 C23 H23A 119.2 ?
C25 C24 C23 117.6(2) no
C25 C24 C27 121.6(2) no
C23 C24 C27 120.9(2) no
C26 C25 C24 121.9(2) no
C26 C25 H25A 119.1 ?
C24 C25 H25A 119.1 ?
C25 C26 C21 119.1(2) no
C25 C26 H26A 120.4 ?
C21 C26 H26A 120.4 ?
C24 C27 H27C 109.5 ?
C24 C27 H27B 109.5 ?
H27C C27 H27B 109.5 ?
C24 C27 H27A 109.5 ?
H27C C27 H27A 109.5 ?
H27B C27 H27A 109.5 ?
C29 C28 C33 120.7(2) no
C29 C28 S4 120.37(17) no
C33 C28 S4 118.95(18) no
C30 C29 C28 119.3(2) no
C30 C29 H29A 120.3 ?
C28 C29 H29A 120.3 ?
C29 C30 C31 121.3(2) no
C29 C30 H30A 119.3 ?
C31 C30 H30A 119.3 ?
C30 C31 C32 118.4(2) no
C30 C31 C34 120.9(2) no
C32 C31 C34 120.7(2) no
C33 C32 C31 121.4(2) no
C33 C32 H32A 119.3 ?
C31 C32 H32A 119.3 ?
C32 C33 C28 118.8(2) no
C32 C33 H33A 120.6 ?
C28 C33 H33A 120.6 ?
C31 C34 H34C 109.5 ?
C31 C34 H34B 109.5 ?
H34C C34 H34B 109.5 ?
C31 C34 H34A 109.5 ?
H34C C34 H34A 109.5 ?
H34B C34 H34A 109.5 ?

loop_
_geom_bond_atom_site_label_1
_geom_bond_atom_site_label_2
_geom_bond_distance
_geom_bond_publ_flag
S1 C4 1.708(3) y
S1 C1 1.722(2) y
S2 C11 1.712(3) y
S2 C14 1.719(3) y
S3 O6 1.433(2) no
S3 O7 1.4399(19) no
S3 N1 1.620(2) y
S3 C21 1.762(2) y
S4 O8 1.4339(17) no
S4 O9 1.4365(17) no
S4 N2 1.6200(19) y
S4 C28 1.768(2) y
O1 C2 1.367(3) no
O1 C5 1.428(3) no
O2 C6 1.423(3) no
O2 C7 1.426(3) no
O3 C8 1.417(3) no
O3 C9 1.419(3) no
O4 C12 1.371(3) no
O4 C10 1.439(3) no
O5 C17 1.414(3) no
O5 C18 1.418(3) no
N1 C16 1.477(3) no
N1 C15 1.479(3) no
N2 C19 1.473(3) no
N2 C20 1.475(3) no
C1 C2 1.363(3) no
C1 C20 1.496(3) no
C2 C3 1.424(3) no
C3 C4 1.358(4) no
C3 H3A 0.9500 ?
C4 H4A 0.9500 ?
C5 C6 1.500(4) no
C5 H5B 0.9900 ?
C5 H5A 0.9900 ?
C6 H6B 0.9900 ?
C6 H6A 0.9900 ?
C7 C8 1.500(4) no
C7 H7A 0.9900 ?
C7 H7B 0.9900 ?
C8 H8A 0.9900 ?
C8 H8B 0.9900 ?
C9 C10 1.492(4) no
C9 H9B 0.9900 ?
C9 H9A 0.9900 ?
C10 H10B 0.9900 ?
C10 H10A 0.9900 ?
C11 C12 1.368(4) no
C11 C15 1.507(4) no
C12 C13 1.416(4) no
C13 C14 1.352(4) no
C13 H13A 0.9500 ?
C14 H14A 0.9500 ?
C15 H15B 0.9900 ?
C15 H15A 0.9900 ?
C16 C17 1.506(3) no
C16 H16A 0.9900 ?
C16 H16B 0.9900 ?
C17 H17A 0.9900 ?
C17 H17B 0.9900 ?
C18 C19 1.512(3) no
C18 H18A 0.9900 ?
C18 H18B 0.9900 ?
C19 H19A 0.9900 ?
C19 H19B 0.9900 ?
C20 H20B 0.9900 ?
C20 H20A 0.9900 ?
C21 C22 1.382(4) no
C21 C26 1.394(3) no
C22 C23 1.375(4) no
C22 H22A 0.9500 ?
C23 C24 1.394(4) no
C23 H23A 0.9500 ?
C24 C25 1.391(4) no
C24 C27 1.500(4) no
C25 C26 1.375(4) no
C25 H25A 0.9500 ?
C26 H26A 0.9500 ?
C27 H27C 0.9800 ?
C27 H27B 0.9800 ?
C27 H27A 0.9800 ?
C28 C29 1.385(3) no
C28 C33 1.397(3) no
C29 C30 1.384(3) no
C29 H29A 0.9500 ?
C30 C31 1.389(3) no
C30 H30A 0.9500 ?
C31 C32 1.394(3) no
C31 C34 1.507(4) no
C32 C33 1.385(4) no
C32 H32A 0.9500 ?
C33 H33A 0.9500 ?
C34 H34C 0.9800 ?
C34 H34B 0.9800 ?
C34 H34A 0.9800 ?

loop_
_geom_hbond_atom_site_label_D
_geom_hbond_atom_site_label_H
_geom_hbond_atom_site_label_A
_geom_hbond_site_symmetry_A
_geom_hbond_distance_DH
_geom_hbond_distance_HA
_geom_hbond_distance_DA
_geom_hbond_angle_DHA
C15 H15A O4 . 0.99 2.54 2.941(3) 104.3
C15 H15B O6 . 0.99 2.45 2.914(4) 108.4
C16 H16A O7 . 0.99 2.36 2.828(4) 108.0
C19 H19B O8 . 0.99 2.34 2.859(3) 111.6
C26 H26A O6 . 0.95 2.56 2.923(3) 102.9
C29 H29A O9 . 0.95 2.50 2.885(3) 104.2
C32 H32A O7 . 0.95 2.57 3.386(3) 144.6
C33 H33A O5 . 0.95 2.59 3.450(3) 151.4
C13 H13A O6 1_565 0.95 2.53 3.245(4) 132.1
C27 H27B O8 2_546 0.98 2.58 3.463(3) 149.3
C29 H29A O9 3_657 0.95 2.48 3.221(3) 135.2

loop_
_geom_torsion_atom_site_label_1
_geom_torsion_atom_site_label_2
_geom_torsion_atom_site_label_3
_geom_torsion_atom_site_label_4
_geom_torsion
_geom_torsion_publ_flag
O6 S3 N1 C16 -158.31(18) ?
O7 S3 N1 C16 -29.3(2) ?
C21 S3 N1 C16 85.9(2) ?
O6 S3 N1 C15 40.5(2) ?
O7 S3 N1 C15 169.51(19) ?
C21 S3 N1 C15 -75.3(2) ?
O8 S4 N2 C19 13.3(2) ?
O9 S4 N2 C19 -117.22(18) ?
C28 S4 N2 C19 128.63(18) ?
O8 S4 N2 C20 175.43(16) ?
O9 S4 N2 C20 44.96(19) ?
C28 S4 N2 C20 -69.19(18) ?
C4 S1 C1 C2 -1.1(2) ?
C4 S1 C1 C20 174.4(2) ?
C20 C1 C2 O1 4.8(4) ?
S1 C1 C2 O1 -179.89(17) ?
C20 C1 C2 C3 -175.2(2) ?
S1 C1 C2 C3 0.1(3) ?
C5 O1 C2 C1 -174.4(2) ?
C5 O1 C2 C3 5.6(4) ?
C1 C2 C3 C4 1.2(3) ?
O1 C2 C3 C4 -178.8(2) ?
C2 C3 C4 S1 -2.0(3) ?
C1 S1 C4 C3 1.8(2) ?
C2 O1 C5 C6 173.8(2) ?
C7 O2 C6 C5 -178.0(2) ?
O1 C5 C6 O2 71.3(3) yes
C6 O2 C7 C8 -167.9(2) ?
C9 O3 C8 C7 -174.1(2) ?
O2 C7 C8 O3 -84.8(3) yes
C8 O3 C9 C10 174.6(2) ?
C12 O4 C10 C9 -179.0(2) ?
O3 C9 C10 O4 -72.1(3) yes
C14 S2 C11 C12 0.0(2) ?
C14 S2 C11 C15 178.3(2) ?
C15 C11 C12 O4 6.4(4) ?
S2 C11 C12 O4 -175.32(18) ?
C15 C11 C12 C13 -178.0(2) ?
S2 C11 C12 C13 0.2(3) ?
C10 O4 C12 C11 -140.3(2) ?
C10 O4 C12 C13 44.7(3) ?
C11 C12 C13 C14 -0.4(3) ?
O4 C12 C13 C14 174.9(3) ?
C12 C13 C14 S2 0.3(3) ?
C11 S2 C14 C13 -0.2(2) ?
C16 N1 C15 C11 -49.6(3) ?
S3 N1 C15 C11 111.8(2) ?
C12 C11 C15 N1 106.0(3) no
S2 C11 C15 N1 -72.0(3) y
C15 N1 C16 C17 -79.4(3) ?
S3 N1 C16 C17 119.1(2) ?
C18 O5 C17 C16 -176.9(2) ?
N1 C16 C17 O5 -168.6(2) yes
C17 O5 C18 C19 -172.3(2) ?
C20 N2 C19 C18 71.6(2) ?
S4 N2 C19 C18 -126.44(18) ?
O5 C18 C19 N2 68.5(2) yes
C19 N2 C20 C1 60.6(3) ?
S4 N2 C20 C1 -102.4(2) ?
C2 C1 C20 N2 -93.3(3) no
S1 C1 C20 N2 92.0(2) y
O6 S3 C21 C22 166.3(2) ?
O7 S3 C21 C22 36.0(2) ?
N1 S3 C21 C22 -78.4(2) ?
O6 S3 C21 C26 -16.0(2) ?
O7 S3 C21 C26 -146.3(2) ?
N1 S3 C21 C26 99.3(2) ?
C26 C21 C22 C23 -0.2(4) ?
S3 C21 C22 C23 177.5(2) ?
C21 C22 C23 C24 -0.4(4) ?
C22 C23 C24 C25 1.3(4) ?
C22 C23 C24 C27 -178.2(3) ?
C23 C24 C25 C26 -1.5(4) ?
C27 C24 C25 C26 177.9(3) ?
C24 C25 C26 C21 0.9(4) ?
C22 C21 C26 C25 0.0(4) ?
S3 C21 C26 C25 -177.7(2) ?
O8 S4 C28 C29 -124.30(19) ?
O9 S4 C28 C29 4.2(2) ?
N2 S4 C28 C29 121.62(19) ?
O8 S4 C28 C33 56.0(2) ?
O9 S4 C28 C33 -175.48(19) ?
N2 S4 C28 C33 -58.1(2) ?
C33 C28 C29 C30 -0.7(3) ?
S4 C28 C29 C30 179.58(18) ?
C28 C29 C30 C31 1.0(4) ?
C29 C30 C31 C32 -1.0(4) ?
C29 C30 C31 C34 176.8(2) ?
C30 C31 C32 C33 0.7(4) ?
C34 C31 C32 C33 -177.1(2) ?
C31 C32 C33 C28 -0.4(4) ?
C29 C28 C33 C32 0.4(4) ?
S4 C28 C33 C32 -179.87(19) ?

loop_
_cod_related_entry_id
_cod_related_entry_database
_cod_related_entry_code
1 ChemSpider 9084083
